data_2213262
loop_
_publ_author_name
'Qiu-Xia Zhang'
'Hua-Feng Shen'
'Ting-Ting Mao'

_publ_section_title
;
 17\b-Ethynyl-17\a-hydroxyandrosta-1,4-dien-3-one
;
_journal_coeditor_code CV2222
_journal_issue 5
_journal_name_full 'Acta Crystallographica Section E'
_journal_page_first o2353
_journal_page_last o2354
_journal_paper_doi 10.1107/S1600536807015371
_journal_volume 63
_journal_year 2007
_chemical_formula_iupac 'C21 H26 O2'
_chemical_formula_moiety 'C21 H26 O2'
_chemical_formula_sum 'C21 H26 O2'
_chemical_formula_weight 310.42
_chemical_name_systematic
;
17\b-Ethynyl-17\a-hydroxyandrosta-1,4-dien-3-one
;
_space_group_IT_number 19
_symmetry_cell_setting orthorhombic
_symmetry_space_group_name_Hall 'P 2ac 2ab'
_symmetry_space_group_name_H-M 'P 21 21 21'
_atom_sites_solution_hydrogens geom
_atom_sites_solution_primary direct
_atom_sites_solution_secondary difmap
_audit_creation_method SHELXL-97
_cell_angle_alpha 90.00
_cell_angle_beta 90.00
_cell_angle_gamma 90.00
_cell_formula_units_Z 4
_cell_length_a 7.6330(12)
_cell_length_b 9.9270(16)
_cell_length_c 22.766(4)
_cell_measurement_reflns_used 3961
_cell_measurement_temperature 296(2)
_cell_measurement_theta_max 25.59
_cell_measurement_theta_min 2.24
_cell_volume 1725.0(5)
_computing_cell_refinement 'SAINT (Bruker, 2003)'
_computing_data_collection 'SMART (Bruker, 2003)'
_computing_data_reduction SAINT
_computing_molecular_graphics SHELXTL
_computing_publication_material SHELXTL
_computing_structure_refinement SHELXTL
_computing_structure_solution 'SHELXTL (Bruker, 2003)'
_diffrn_ambient_temperature 296(2)
_diffrn_measured_fraction_theta_full 0.993
_diffrn_measured_fraction_theta_max 0.993
_diffrn_measurement_device_type 'Bruker SMART APEXII CCD area-detector'
_diffrn_measurement_method '\f and \w'
_diffrn_radiation_monochromator graphite
_diffrn_radiation_source 'fine-focus sealed tube'
_diffrn_radiation_type MoK\a
_diffrn_radiation_wavelength 0.71073
_diffrn_reflns_av_R_equivalents 0.0297
_diffrn_reflns_av_sigmaI/netI 0.0235
_diffrn_reflns_limit_h_max 6
_diffrn_reflns_limit_h_min -9
_diffrn_reflns_limit_k_max 12
_diffrn_reflns_limit_k_min -12
_diffrn_reflns_limit_l_max 28
_diffrn_reflns_limit_l_min -29
_diffrn_reflns_number 11020
_diffrn_reflns_theta_full 27.50
_diffrn_reflns_theta_max 27.50
_diffrn_reflns_theta_min 2.24
_diffrn_standards_decay_% 0
_diffrn_standards_interval_count 0
_diffrn_standards_number 0
_exptl_absorpt_coefficient_mu 0.075
_exptl_absorpt_correction_T_max 0.9812
_exptl_absorpt_correction_T_min 0.9779
_exptl_absorpt_correction_type multi-scan
_exptl_absorpt_process_details '(SADABS; Sheldrick, 1996)'
_exptl_crystal_colour colourless
_exptl_crystal_density_diffrn 1.195
_exptl_crystal_density_method 'not measured'
_exptl_crystal_description prismatic
_exptl_crystal_F_000 672
_exptl_crystal_size_max 0.30
_exptl_crystal_size_mid 0.20
_exptl_crystal_size_min 0.20
_refine_diff_density_max 0.137
_refine_diff_density_min -0.148
_refine_ls_extinction_method none
_refine_ls_goodness_of_fit_ref 1.026
_refine_ls_hydrogen_treatment mixed
_refine_ls_matrix_type full
_refine_ls_number_parameters 214
_refine_ls_number_reflns 2266
_refine_ls_number_restraints 1
_refine_ls_restrained_S_all 1.026
_refine_ls_R_factor_all 0.0465
_refine_ls_R_factor_gt 0.0371
_refine_ls_shift/su_max 0.000
_refine_ls_shift/su_mean 0.000
_refine_ls_structure_factor_coef Fsqd
_refine_ls_weighting_details 'calc w=1/[\s^2^(Fo^2^)+(0.0521P)^2^+0.1897P] where P=(Fo^2^+2Fc^2^)/3'
_refine_ls_weighting_scheme calc
_refine_ls_wR_factor_gt 0.0928
_refine_ls_wR_factor_ref 0.0993
_reflns_number_gt 1909
_reflns_number_total 2266
_reflns_threshold_expression I>2\s(I)
_cod_data_source_file cv2222.cif
_cod_data_source_block I
_cod_depositor_comments
;
The following automatic conversions were performed:
'_symmetry_cell_setting' value 'Orthorhombic' changed to 'orthorhombic'
according to '/home/saulius/struct/CIF-dictionaries/cif_core.dic'
dictionary named 'cif_core.dic' version 2.4.1 from 2010-06-29.

Automatic conversion script
Id: cif_fix_enum 1527 2010-12-29 10:47:43Z saulius 

The following automatic conversions were performed:

'_symmetry_cell_setting' value 'Orthorhombic' changed to
'orthorhombic' according to
/home/saulius/struct/CIF-dictionaries/cif_core.dic dictionary named
'cif_core.dic' version 2.4.1 from 2010-06-29.

Automatic conversion script
Id: cif_fix_values 1715 2011-07-08 13:25:40Z adriana 
;
_cod_database_code 2213262
_cod_database_fobs_code 2213262

loop_
_symmetry_equiv_pos_as_xyz
'x, y, z'
'-x+1/2, -y, z+1/2'
'x+1/2, -y+1/2, -z'
'-x, y+1/2, -z+1/2'

loop_
_atom_site_type_symbol
_atom_site_label
_atom_site_fract_x
_atom_site_fract_y
_atom_site_fract_z
_atom_site_U_iso_or_equiv
_atom_site_adp_type
_atom_site_calc_flag
_atom_site_refinement_flags
_atom_site_occupancy
O O1 0.6274(3) 0.47116(19) 0.51210(7) 0.0908(7) Uani d . 1
O O2 0.8123(2) 0.41262(13) 0.12365(6) 0.0588(4) Uani d D 1
H H2X 0.831(4) 0.441(3) 0.0890(8) 0.082(9) Uiso d D 1
C C1 0.8652(3) 0.2692(2) 0.41128(8) 0.0520(5) Uani d . 1
H H1 0.9811 0.2463 0.4036 0.062 Uiso calc R 1
C C2 0.8345(3) 0.3541(2) 0.45511(8) 0.0606(6) Uani d . 1
H H2 0.9283 0.3884 0.4765 0.073 Uiso calc R 1
C C3 0.6577(4) 0.3948(2) 0.47044(8) 0.0597(6) Uani d . 1
C C4 0.5186(3) 0.3404(2) 0.43490(8) 0.0523(5) Uani d . 1
H H4 0.4041 0.3667 0.4430 0.063 Uiso calc R 1
C C5 0.5464(3) 0.25391(19) 0.39082(7) 0.0416(4) Uani d . 1
C C6 0.3995(3) 0.2021(3) 0.35403(9) 0.0537(5) Uani d . 1
H H6A 0.2903 0.2422 0.3671 0.064 Uiso calc R 1
H H6B 0.3902 0.1053 0.3589 0.064 Uiso calc R 1
C C7 0.4284(3) 0.2350(2) 0.28918(8) 0.0503(5) Uani d . 1
H H7A 0.3407 0.1885 0.2659 0.060 Uiso calc R 1
H H7B 0.4127 0.3310 0.2833 0.060 Uiso calc R 1
C C8 0.6100(2) 0.19447(18) 0.26764(7) 0.0365(4) Uani d . 1
H H8 0.6186 0.0960 0.2682 0.044 Uiso calc R 1
C C9 0.7535(2) 0.25282(18) 0.30779(7) 0.0340(4) Uani d . 1
H H9 0.7372 0.3507 0.3073 0.041 Uiso calc R 1
C C10 0.7275(2) 0.20800(18) 0.37358(7) 0.0397(4) Uani d . 1
C C11 0.9390(2) 0.2276(2) 0.28463(7) 0.0429(4) Uani d . 1
H H11A 0.9649 0.1321 0.2870 0.051 Uiso calc R 1
H H11B 1.0225 0.2749 0.3093 0.051 Uiso calc R 1
C C12 0.9606(3) 0.2750(2) 0.22076(8) 0.0457(4) Uani d . 1
H H12A 0.9489 0.3722 0.2190 0.055 Uiso calc R 1
H H12B 1.0767 0.2514 0.2068 0.055 Uiso calc R 1
C C13 0.8245(3) 0.21041(17) 0.18170(7) 0.0389(4) Uani d . 1
C C14 0.6409(2) 0.24326(19) 0.20510(7) 0.0392(4) Uani d . 1
H H14 0.6326 0.3417 0.2063 0.047 Uiso calc R 1
C C15 0.5193(3) 0.1973(3) 0.15594(8) 0.0578(6) Uani d . 1
H H15A 0.4122 0.2499 0.1556 0.069 Uiso calc R 1
H H15B 0.4896 0.1028 0.1603 0.069 Uiso calc R 1
C C16 0.6269(4) 0.2214(3) 0.09910(9) 0.0638(6) Uani d . 1
H H16A 0.6354 0.1389 0.0764 0.077 Uiso calc R 1
H H16B 0.5715 0.2898 0.0750 0.077 Uiso calc R 1
C C17 0.8097(3) 0.26805(19) 0.11865(8) 0.0480(5) Uani d . 1
C C18 0.8571(3) 0.0579(2) 0.17697(9) 0.0536(5) Uani d . 1
H H18A 0.9742 0.0423 0.1631 0.080 Uiso calc R 1
H H18B 0.7748 0.0192 0.1499 0.080 Uiso calc R 1
H H18C 0.8428 0.0172 0.2149 0.080 Uiso calc R 1
C C19 0.7428(3) 0.0530(2) 0.38110(10) 0.0598(6) Uani d . 1
H H19A 0.7185 0.0293 0.4212 0.090 Uiso calc R 1
H H19B 0.8593 0.0247 0.3711 0.090 Uiso calc R 1
H H19C 0.6602 0.0091 0.3557 0.090 Uiso calc R 1
C C20 0.9552(4) 0.2267(2) 0.08065(9) 0.0618(6) Uani d . 1
C C21 1.0783(5) 0.1986(3) 0.05247(10) 0.0855(10) Uani d . 1
H H21 1.1761 0.1762 0.0301 0.103 Uiso calc R 1

loop_
_atom_site_aniso_label
_atom_site_aniso_U_11
_atom_site_aniso_U_22
_atom_site_aniso_U_33
_atom_site_aniso_U_12
_atom_site_aniso_U_13
_atom_site_aniso_U_23
O1 0.1400(19) 0.0759(12) 0.0564(9) -0.0123(12) 0.0175(11) -0.0278(9)
O2 0.0924(12) 0.0385(7) 0.0454(7) 0.0103(8) 0.0146(8) 0.0095(6)
C1 0.0529(12) 0.0675(13) 0.0357(9) -0.0028(11) -0.0077(8) 0.0059(9)
C2 0.0783(16) 0.0666(14) 0.0369(10) -0.0166(13) -0.0118(10) 0.0025(10)
C3 0.0949(18) 0.0483(11) 0.0359(9) -0.0088(12) 0.0091(11) 0.0002(9)
C4 0.0642(14) 0.0495(11) 0.0431(10) 0.0036(10) 0.0144(9) 0.0015(9)
C5 0.0484(10) 0.0409(9) 0.0354(8) -0.0024(9) 0.0082(8) 0.0067(8)
C6 0.0428(11) 0.0658(13) 0.0524(11) -0.0065(10) 0.0092(9) -0.0005(10)
C7 0.0382(10) 0.0650(13) 0.0475(10) -0.0008(10) -0.0011(8) -0.0033(10)
C8 0.0386(9) 0.0349(9) 0.0359(8) -0.0022(7) -0.0015(7) -0.0017(7)
C9 0.0380(9) 0.0316(8) 0.0324(7) -0.0001(7) -0.0009(7) 0.0016(6)
C10 0.0451(10) 0.0406(9) 0.0335(8) 0.0011(8) 0.0007(7) 0.0034(7)
C11 0.0366(9) 0.0543(11) 0.0378(8) 0.0007(9) -0.0010(7) 0.0009(9)
C12 0.0437(10) 0.0520(11) 0.0414(9) -0.0022(10) 0.0055(8) 0.0021(9)
C13 0.0500(10) 0.0350(8) 0.0317(8) 0.0050(8) 0.0031(7) 0.0013(7)
C14 0.0465(10) 0.0364(9) 0.0348(8) 0.0019(8) -0.0037(7) -0.0002(7)
C15 0.0609(14) 0.0681(15) 0.0443(10) -0.0013(12) -0.0133(10) -0.0022(10)
C16 0.0865(17) 0.0672(14) 0.0378(9) 0.0046(13) -0.0127(11) -0.0005(10)
C17 0.0716(13) 0.0387(9) 0.0337(8) 0.0081(10) 0.0036(9) 0.0014(8)
C18 0.0771(15) 0.0389(10) 0.0449(10) 0.0110(10) 0.0077(10) 0.0010(8)
C19 0.0823(16) 0.0466(11) 0.0504(11) 0.0107(12) 0.0069(11) 0.0122(9)
C20 0.0992(18) 0.0508(12) 0.0353(9) 0.0145(13) 0.0126(11) 0.0054(9)
C21 0.123(3) 0.0827(18) 0.0511(12) 0.0346(18) 0.0324(15) 0.0091(12)

loop_
_atom_type_symbol
_atom_type_description
_atom_type_scat_dispersion_real
_atom_type_scat_dispersion_imag
_atom_type_scat_source
C C 0.0033 0.0000 'International Tables Vol C Tables 4.2.6.8 and 6.1.1.4'
H H 0.0000 0.0000 'International Tables Vol C Tables 4.2.6.8 and 6.1.1.4'
O O 0.0106 0.0000 'International Tables Vol C Tables 4.2.6.8 and 6.1.1.4'

loop_
_geom_angle_atom_site_label_1
_geom_angle_atom_site_label_2
_geom_angle_atom_site_label_3
_geom_angle
C17 O2 H2X 105(2)
C2 C1 C10 124.6(2)
C2 C1 H1 117.7
C10 C1 H1 117.7
C1 C2 C3 121.5(2)
C1 C2 H2 119.3
C3 C2 H2 119.3
O1 C3 C4 121.5(2)
O1 C3 C2 122.0(2)
C4 C3 C2 116.52(18)
C5 C4 C3 123.0(2)
C5 C4 H4 118.5
C3 C4 H4 118.5
C4 C5 C6 121.58(19)
C4 C5 C10 122.33(18)
C6 C5 C10 116.04(15)
C5 C6 C7 111.12(17)
C5 C6 H6A 109.4
C7 C6 H6A 109.4
C5 C6 H6B 109.4
C7 C6 H6B 109.4
H6A C6 H6B 108.0
C8 C7 C6 112.70(17)
C8 C7 H7A 109.1
C6 C7 H7A 109.1
C8 C7 H7B 109.1
C6 C7 H7B 109.1
H7A C7 H7B 107.8
C14 C8 C7 110.96(15)
C14 C8 C9 108.99(14)
C7 C8 C9 110.90(14)
C14 C8 H8 108.6
C7 C8 H8 108.6
C9 C8 H8 108.6
C11 C9 C8 113.08(13)
C11 C9 C10 113.45(14)
C8 C9 C10 111.62(14)
C11 C9 H9 106.0
C8 C9 H9 106.0
C10 C9 H9 106.0
C1 C10 C5 112.00(15)
C1 C10 C19 106.71(17)
C5 C10 C19 109.89(17)
C1 C10 C9 110.14(15)
C5 C10 C9 106.14(14)
C19 C10 C9 112.04(15)
C9 C11 C12 112.02(15)
C9 C11 H11A 109.2
C12 C11 H11A 109.2
C9 C11 H11B 109.2
C12 C11 H11B 109.2
H11A C11 H11B 107.9
C13 C12 C11 110.71(16)
C13 C12 H12A 109.5
C11 C12 H12A 109.5
C13 C12 H12B 109.5
C11 C12 H12B 109.5
H12A C12 H12B 108.1
C12 C13 C14 109.49(14)
C12 C13 C18 110.31(17)
C14 C13 C18 112.44(17)
C12 C13 C17 116.03(16)
C14 C13 C17 100.19(15)
C18 C13 C17 108.09(14)
C8 C14 C15 119.81(17)
C8 C14 C13 113.49(15)
C15 C14 C13 103.74(15)
C8 C14 H14 106.3
C15 C14 H14 106.3
C13 C14 H14 106.3
C14 C15 C16 104.11(18)
C14 C15 H15A 110.9
C16 C15 H15A 110.9
C14 C15 H15B 110.9
C16 C15 H15B 110.9
H15A C15 H15B 109.0
C17 C16 C15 106.61(16)
C17 C16 H16A 110.4
C15 C16 H16A 110.4
C17 C16 H16B 110.4
C15 C16 H16B 110.4
H16A C16 H16B 108.6
O2 C17 C20 108.37(18)
O2 C17 C16 109.62(19)
C20 C17 C16 115.62(17)
O2 C17 C13 107.10(15)
C20 C17 C13 112.86(17)
C16 C17 C13 102.89(17)
C13 C18 H18A 109.5
C13 C18 H18B 109.5
H18A C18 H18B 109.5
C13 C18 H18C 109.5
H18A C18 H18C 109.5
H18B C18 H18C 109.5
C10 C19 H19A 109.5
C10 C19 H19B 109.5
H19A C19 H19B 109.5
C10 C19 H19C 109.5
H19A C19 H19C 109.5
H19B C19 H19C 109.5
C21 C20 C17 175.7(3)
C20 C21 H21 180.0

loop_
_geom_bond_atom_site_label_1
_geom_bond_atom_site_label_2
_geom_bond_distance
O1 C3 1.236(3)
O2 C17 1.440(2)
O2 H2X 0.849(17)
C1 C2 1.327(3)
C1 C10 1.487(3)
C1 H1 0.9300
C2 C3 1.451(4)
C2 H2 0.9300
C3 C4 1.440(3)
C4 C5 1.338(3)
C4 H4 0.9300
C5 C6 1.491(3)
C5 C10 1.507(3)
C6 C7 1.528(3)
C6 H6A 0.9700
C6 H6B 0.9700
C7 C8 1.524(3)
C7 H7A 0.9700
C7 H7B 0.9700
C8 C14 1.522(2)
C8 C9 1.540(2)
C8 H8 0.9800
C9 C11 1.531(2)
C9 C10 1.575(2)
C9 H9 0.9800
C10 C19 1.553(3)
C11 C12 1.537(2)
C11 H11A 0.9700
C11 H11B 0.9700
C12 C13 1.510(3)
C12 H12A 0.9700
C12 H12B 0.9700
C13 C14 1.534(3)
C13 C18 1.538(2)
C13 C17 1.549(2)
C14 C15 1.524(3)
C14 H14 0.9800
C15 C16 1.552(3)
C15 H15A 0.9700
C15 H15B 0.9700
C16 C17 1.536(3)
C16 H16A 0.9700
C16 H16B 0.9700
C17 C20 1.466(3)
C18 H18A 0.9599
C18 H18B 0.9599
C18 H18C 0.9599
C19 H19A 0.9599
C19 H19B 0.9599
C19 H19C 0.9599
C20 C21 1.172(4)
C21 H21 0.9300

loop_
_geom_hbond_atom_site_label_D
_geom_hbond_atom_site_label_H
_geom_hbond_atom_site_label_A
_geom_hbond_site_symmetry_A
_geom_hbond_distance_DH
_geom_hbond_distance_HA
_geom_hbond_distance_DA
_geom_hbond_angle_DHA
_geom_hbond_publ_flag
O2 H2X O1 2_664 0.849(17) 1.982(18) 2.827(2) 173(3) yes

loop_
_geom_torsion_atom_site_label_1
_geom_torsion_atom_site_label_2
_geom_torsion_atom_site_label_3
_geom_torsion_atom_site_label_4
_geom_torsion
C10 C1 C2 C3 0.4(3)
C1 C2 C3 O1 178.1(2)
C1 C2 C3 C4 -1.3(3)
O1 C3 C4 C5 -177.6(2)
C2 C3 C4 C5 1.8(3)
C3 C4 C5 C6 -178.58(19)
C3 C4 C5 C10 -1.4(3)
C4 C5 C6 C7 122.1(2)
C10 C5 C6 C7 -55.3(2)
C5 C6 C7 C8 50.2(3)
C6 C7 C8 C14 -173.50(17)
C6 C7 C8 C9 -52.2(2)
C14 C8 C9 C11 -51.57(19)
C7 C8 C9 C11 -174.01(16)
C14 C8 C9 C10 179.07(15)
C7 C8 C9 C10 56.6(2)
C2 C1 C10 C5 0.1(3)
C2 C1 C10 C19 -120.2(2)
C2 C1 C10 C9 117.9(2)
C4 C5 C10 C1 0.4(3)
C6 C5 C10 C1 177.73(17)
C4 C5 C10 C19 118.9(2)
C6 C5 C10 C19 -63.8(2)
C4 C5 C10 C9 -119.79(19)
C6 C5 C10 C9 57.5(2)
C11 C9 C10 C1 52.4(2)
C8 C9 C10 C1 -178.44(15)
C11 C9 C10 C5 173.84(15)
C8 C9 C10 C5 -57.00(18)
C11 C9 C10 C19 -66.2(2)
C8 C9 C10 C19 63.0(2)
C8 C9 C11 C12 52.7(2)
C10 C9 C11 C12 -178.93(15)
C9 C11 C12 C13 -55.1(2)
C11 C12 C13 C14 57.1(2)
C11 C12 C13 C18 -67.2(2)
C11 C12 C13 C17 169.49(16)
C7 C8 C14 C15 -59.1(2)
C9 C8 C14 C15 178.53(17)
C7 C8 C14 C13 177.73(15)
C9 C8 C14 C13 55.33(19)
C12 C13 C14 C8 -59.24(19)
C18 C13 C14 C8 63.8(2)
C17 C13 C14 C8 178.31(14)
C12 C13 C14 C15 169.13(16)
C18 C13 C14 C15 -67.9(2)
C17 C13 C14 C15 46.68(18)
C8 C14 C15 C16 -159.86(18)
C13 C14 C15 C16 -32.0(2)
C14 C15 C16 C17 4.8(2)
C15 C16 C17 O2 -89.9(2)
C15 C16 C17 C20 147.2(2)
C15 C16 C17 C13 23.8(2)
C12 C13 C17 O2 -45.0(2)
C14 C13 C17 O2 72.7(2)
C18 C13 C17 O2 -169.43(19)
C12 C13 C17 C20 74.2(2)
C14 C13 C17 C20 -168.08(17)
C18 C13 C17 C20 -50.3(2)
C12 C13 C17 C16 -160.49(17)
C14 C13 C17 C16 -42.77(18)
C18 C13 C17 C16 75.0(2)

loop_
_cod_related_entry_id
_cod_related_entry_database
_cod_related_entry_code
1 ChemSpider 18546321
